data_7705309
loop_
_publ_author_name
'Gallardo-Villagr\'an, Manuel'
'Rivada-Wheelaghan, Orestes'
'Rahaman, S. M. Wahidur'
'Fayzullin, Robert R.'
'Khusnutdinova, Julia R.'

_publ_section_title
;
 Proton-responsive naphthyridinone-based Ru<sup>II</sup> complexes and
 their reactivity with water and alcohols.
;
_journal_issue 36
_journal_name_full 'Dalton transactions (Cambridge, England : 2003)'
_journal_page_first 12756
_journal_page_last 12766
_journal_paper_doi 10.1039/d0dt02505d
_journal_volume 49
_journal_year 2020
_chemical_formula_moiety 'C60 H80 N8 O4 P4 Ru2, C6 H6'
_chemical_formula_sum 'C66 H86 N8 O4 P4 Ru2'
_chemical_formula_weight 1381.44
_space_group_crystal_system monoclinic
_space_group_IT_number 15
_space_group_name_Hall '-C 2yc'
_space_group_name_H-M_alt 'C 1 2/c 1'
_atom_sites_solution_hydrogens mixed
_audit_creation_method SHELXL-2018/3
_audit_update_record
;
2020-06-14 deposited with the CCDC.	2020-08-25 downloaded from the CCDC.
;
_cell_angle_alpha 90
_cell_angle_beta 98.7499(8)
_cell_angle_gamma 90
_cell_formula_units_Z 4
_cell_length_a 23.71159(19)
_cell_length_b 16.43485(11)
_cell_length_c 16.96510(14)
_cell_measurement_reflns_used 86972
_cell_measurement_temperature 93(2)
_cell_measurement_theta_max 32.2720
_cell_measurement_theta_min 2.4750
_cell_volume 6534.30(9)
_computing_cell_refinement 'CrysAlisPro 1.171.39.20a (Rigaku OD, 2015)'
_computing_data_collection 'CrysAlisPro 1.171.39.20a (Rigaku OD, 2015)'
_computing_data_reduction 'CrysAlisPro 1.171.39.20a (Rigaku OD, 2015)'
_computing_molecular_graphics
;
WinGX (Farrugia, 2012); Olex2 (Dolomanov et al., 2009);
ORTEP-3 (Farrugia, 2012); PLATON (Spek, 2009); enCIFer (Allen, 2004)
;
_computing_publication_material
;
WinGX (Farrugia, 2012); PLATON (Spek, 2009); ORTEP-3 (Farrugia, 2012);
Olex2 (Dolomanov et al., 2009); enCIFer (Allen, 2004)
;
_computing_structure_refinement 'SHELXL-2018/3 (Sheldrick, 2015)'
_computing_structure_solution 'SHELXT-2018/2 (Sheldrick, 2015)'
_diffrn_ambient_temperature 93(2)
_diffrn_measured_fraction_theta_full 0.999
_diffrn_measured_fraction_theta_max 0.956
_diffrn_measurement_device_type 'XtaLAB Pro: Kappa dual offset/far'
_diffrn_measurement_method '\w scans'
_diffrn_radiation_probe x-ray
_diffrn_radiation_type MoK\a
_diffrn_radiation_wavelength 0.71073
_diffrn_reflns_av_R_equivalents 0.0303
_diffrn_reflns_av_unetI/netI 0.0119
_diffrn_reflns_Laue_measured_fraction_full 0.999
_diffrn_reflns_Laue_measured_fraction_max 0.956
_diffrn_reflns_limit_h_max 34
_diffrn_reflns_limit_h_min -35
_diffrn_reflns_limit_k_max 24
_diffrn_reflns_limit_k_min -24
_diffrn_reflns_limit_l_max 24
_diffrn_reflns_limit_l_min -25
_diffrn_reflns_number 149422
_diffrn_reflns_point_group_measured_fraction_full 0.999
_diffrn_reflns_point_group_measured_fraction_max 0.956
_diffrn_reflns_theta_full 25.242
_diffrn_reflns_theta_max 32.107
_diffrn_reflns_theta_min 2.429
_diffrn_source 'microfocus sealed X-ray tube'
_exptl_absorpt_coefficient_mu 0.613
_exptl_absorpt_correction_T_max 1.000
_exptl_absorpt_correction_T_min 0.745
_exptl_absorpt_correction_type gaussian
_exptl_absorpt_process_details
;
CrysAlisPro 1.171.39.20a (Rigaku Oxford Diffraction, 2015).
Numerical absorption correction based on gaussian integration over
a multifaceted crystal model. Empirical absorption correction using
spherical harmonics, frame scaling and detector area scaling,
implemented in SCALE3 ABSPACK scaling algorithm.
;
_exptl_crystal_colour orange
_exptl_crystal_density_diffrn 1.404
_exptl_crystal_description prism
_exptl_crystal_F_000 2872
_exptl_crystal_recrystallization_method 'from a concentrated benzene solution at -20 \%C'
_exptl_crystal_size_max 0.195
_exptl_crystal_size_mid 0.089
_exptl_crystal_size_min 0.062
_refine_diff_density_max 1.308
_refine_diff_density_min -0.799
_refine_diff_density_rms 0.071
_refine_ls_extinction_method none
_refine_ls_goodness_of_fit_ref 1.045
_refine_ls_hydrogen_treatment mixed
_refine_ls_matrix_type full
_refine_ls_number_parameters 396
_refine_ls_number_reflns 10971
_refine_ls_number_restraints 20
_refine_ls_restrained_S_all 1.044
_refine_ls_R_factor_all 0.0264
_refine_ls_R_factor_gt 0.0237
_refine_ls_shift/su_max 0.003
_refine_ls_shift/su_mean 0.000
_refine_ls_structure_factor_coef Fsqd
_refine_ls_weighting_details 'w=1/[\s^2^(Fo^2^)+(0.0312P)^2^+10.2947P] where P=(Fo^2^+2Fc^2^)/3'
_refine_ls_weighting_scheme calc
_refine_ls_wR_factor_gt 0.0639
_refine_ls_wR_factor_ref 0.0654
_reflns_Friedel_coverage 0.000
_reflns_number_gt 10150
_reflns_number_total 10971
_reflns_threshold_expression 'I > 2\s(I)'
_cod_data_source_file d0dt02505d2.cif
_cod_data_source_block jk408
_cod_depositor_comments 'Adding full bibliography for 7705307--7705310.cif.'
_cod_original_cell_volume 6534.29(9)
_cod_original_sg_symbol_Hall '-C 2yn'
_cod_original_sg_symbol_H-M 'C 2/c'
_cod_database_code 7705309
_shelx_shelxl_version_number 2018/3
_shelx_space_group_comment
;
The symmetry employed for this shelxl refinement is uniquely defined
by the following loop, which should always be used as a source of
symmetry information in preference to the above space-group names.
They are only intended as comments.
;
_shelx_estimated_absorpt_t_min 0.890
_shelx_estimated_absorpt_t_max 0.963

loop_
_space_group_symop_operation_xyz
'x, y, z'
'-x, y, -z+1/2'
'x+1/2, y+1/2, z'
'-x+1/2, y+1/2, -z+1/2'
'-x, -y, -z'
'x, -y, z-1/2'
'-x+1/2, -y+1/2, -z'
'x+1/2, -y+1/2, z-1/2'

loop_
_atom_site_label
_atom_site_type_symbol
_atom_site_fract_x
_atom_site_fract_y
_atom_site_fract_z
_atom_site_U_iso_or_equiv
_atom_site_adp_type
_atom_site_occupancy
_atom_site_site_symmetry_order
_atom_site_calc_flag
_atom_site_refinement_flags_posn
_atom_site_refinement_flags_adp
_atom_site_refinement_flags_occupancy
_atom_site_disorder_assembly
_atom_site_disorder_group
Ru1 Ru 0.38358(2) 0.29046(2) 0.76275(2) 0.01038(3) Uani 1 1 d . . . . .
P1 P 0.37665(2) 0.21244(2) 0.86921(2) 0.01225(5) Uani 1 1 d . . . . .
P2 P 0.29373(2) 0.32736(2) 0.74485(2) 0.01378(6) Uani 1 1 d . . . . .
O1 O 0.41584(6) 0.27250(6) 0.46781(6) 0.0282(2) Uani 1 1 d . . . . .
O2 O 0.58696(4) 0.35521(5) 0.83583(5) 0.01534(15) Uani 1 1 d . . . . .
N11 N 0.36862(4) 0.17384(6) 0.70239(6) 0.01191(16) Uani 1 1 d . . . . .
H11 H 0.3375(8) 0.0750(12) 0.8561(12) 0.029(5) Uiso 1 1 d . . . . .
N12 N 0.38909(5) 0.21859(6) 0.57954(6) 0.01419(18) Uani 1 1 d . . . . .
N21 N 0.39463(4) 0.39794(6) 0.82620(6) 0.01327(17) Uani 1 1 d . . . . .
N22 N 0.49076(4) 0.37494(6) 0.83261(6) 0.01312(17) Uani 1 1 d . . . . .
C11 C 0.34751(5) 0.12118(7) 0.82767(7) 0.01420(19) Uani 1 1 d . . . . .
C12 C 0.35141(5) 0.10990(7) 0.74809(7) 0.01279(19) Uani 1 1 d . . . . .
H12 H 0.3983(8) 0.2610(13) 0.6017(12) 0.027(5) Uiso 1 1 d . . . . .
C13 C 0.33816(5) 0.03122(7) 0.71210(8) 0.0171(2) Uani 1 1 d . . . . .
H13 H 0.327895 -0.012252 0.743990 0.021 Uiso 1 1 calc R U . . .
C14 C 0.34010(6) 0.01830(7) 0.63384(8) 0.0189(2) Uani 1 1 d . . . . .
H14 H 0.330358 -0.033442 0.610755 0.023 Uiso 1 1 calc R U . . .
C15 C 0.35677(5) 0.08252(7) 0.58640(7) 0.0149(2) Uani 1 1 d . . . . .
C16 C 0.36228(5) 0.07452(8) 0.50491(7) 0.0174(2) Uani 1 1 d . . . . .
H16 H 0.352432 0.024143 0.478972 0.021 Uiso 1 1 calc R U . . .
C17 C 0.38119(5) 0.13635(8) 0.46220(7) 0.0178(2) Uani 1 1 d . . . . .
H17 H 0.384228 0.128723 0.407497 0.021 Uiso 1 1 calc R U . . .
C18 C 0.39652(6) 0.21316(7) 0.50009(7) 0.0173(2) Uani 1 1 d . . . . .
C19 C 0.37101(5) 0.15788(7) 0.62431(7) 0.01207(18) Uani 1 1 d . . . . .
C21 C 0.29213(5) 0.40545(7) 0.82287(7) 0.0170(2) Uani 1 1 d . . . . .
H21A H 0.264295 0.448449 0.803113 0.020 Uiso 1 1 calc R U . . .
H21B H 0.280052 0.380427 0.870694 0.020 Uiso 1 1 calc R U . . .
C22 C 0.35040(5) 0.44201(7) 0.84432(7) 0.0155(2) Uani 1 1 d . . . . .
C23 C 0.35798(6) 0.51716(8) 0.88351(8) 0.0196(2) Uani 1 1 d . . . . .
H23 H 0.325956 0.546236 0.896323 0.023 Uiso 1 1 calc R U . . .
C24 C 0.41205(6) 0.54860(8) 0.90334(8) 0.0216(2) Uani 1 1 d . . . . .
H24 H 0.417707 0.600230 0.928493 0.026 Uiso 1 1 calc R U . . .
C25 C 0.45878(5) 0.50316(7) 0.88581(8) 0.0178(2) Uani 1 1 d . . . . .
C26 C 0.51661(6) 0.52819(8) 0.90505(9) 0.0236(3) Uani 1 1 d . . . . .
H26 H 0.525749 0.579248 0.930012 0.028 Uiso 1 1 calc R U . . .
C27 C 0.55860(6) 0.47850(8) 0.88743(8) 0.0213(2) Uani 1 1 d . . . . .
H27 H 0.597315 0.495086 0.899837 0.026 Uiso 1 1 calc R U . . .
C28 C 0.54495(5) 0.40038(7) 0.84987(7) 0.01376(19) Uani 1 1 d . . . . .
C29 C 0.44932(5) 0.42617(7) 0.84871(7) 0.01288(19) Uani 1 1 d . . . . .
C31 C 0.45062(5) 0.18680(8) 0.91639(8) 0.0175(2) Uani 1 1 d . . . . .
H31 H 0.469188 0.237231 0.941084 0.021 Uiso 1 1 calc R U . . .
C32 C 0.48279(5) 0.15937(9) 0.84898(9) 0.0224(2) Uani 1 1 d . . . . .
H32A H 0.459789 0.119256 0.815506 0.034 Uiso 1 1 calc R U . . .
H32B H 0.519280 0.134826 0.871940 0.034 Uiso 1 1 calc R U . . .
H32C H 0.489838 0.206517 0.816479 0.034 Uiso 1 1 calc R U . . .
C33 C 0.45405(6) 0.12068(10) 0.98049(10) 0.0294(3) Uani 1 1 d . . . . .
H33A H 0.436510 0.140613 1.025512 0.044 Uiso 1 1 calc R U . . .
H33B H 0.494118 0.107035 0.998934 0.044 Uiso 1 1 calc R U . . .
H33C H 0.433712 0.072043 0.958052 0.044 Uiso 1 1 calc R U . . .
C41 C 0.33715(6) 0.24236(8) 0.95131(7) 0.0185(2) Uani 1 1 d . . . . .
H41 H 0.302895 0.273107 0.925377 0.022 Uiso 1 1 calc R U . . .
C42 C 0.37114(7) 0.30212(9) 1.00956(8) 0.0274(3) Uani 1 1 d . . . . .
H42A H 0.403852 0.273951 1.039978 0.041 Uiso 1 1 calc R U . . .
H42B H 0.346564 0.323390 1.046281 0.041 Uiso 1 1 calc R U . . .
H42C H 0.384744 0.347224 0.979675 0.041 Uiso 1 1 calc R U . . .
C43 C 0.31399(7) 0.17107(9) 0.99501(9) 0.0258(3) Uani 1 1 d . . . . .
H43A H 0.291049 0.135575 0.956209 0.039 Uiso 1 1 calc R U . . .
H43B H 0.290186 0.192007 1.032891 0.039 Uiso 1 1 calc R U . . .
H43C H 0.345914 0.140020 1.023870 0.039 Uiso 1 1 calc R U . . .
C51 C 0.23473(5) 0.25725(8) 0.75817(8) 0.0180(2) Uani 1 1 d . . . . .
H51 H 0.248779 0.222805 0.805703 0.022 Uiso 1 1 calc R U . . .
C52 C 0.21892(6) 0.19871(9) 0.68765(10) 0.0262(3) Uani 1 1 d . . . . .
H52A H 0.199993 0.229056 0.641327 0.039 Uiso 1 1 calc R U . . .
H52B H 0.193074 0.156646 0.702197 0.039 Uiso 1 1 calc R U . . .
H52C H 0.253613 0.173079 0.674436 0.039 Uiso 1 1 calc R U . . .
C53 C 0.18047(6) 0.30033(9) 0.77628(9) 0.0220(2) Uani 1 1 d . . . . .
H53A H 0.190189 0.335936 0.822698 0.033 Uiso 1 1 calc R U . . .
H53B H 0.152622 0.259572 0.787643 0.033 Uiso 1 1 calc R U . . .
H53C H 0.164057 0.332891 0.730042 0.033 Uiso 1 1 calc R U . . .
C61 C 0.26605(5) 0.38419(8) 0.65179(8) 0.0194(2) Uani 1 1 d . . . . .
H61 H 0.223579 0.386385 0.648049 0.023 Uiso 1 1 calc R U . . .
C62 C 0.27914(6) 0.34213(10) 0.57579(8) 0.0251(3) Uani 1 1 d . . . . .
H62A H 0.319341 0.350575 0.570733 0.038 Uiso 1 1 calc R U . . .
H62B H 0.254904 0.365270 0.529244 0.038 Uiso 1 1 calc R U . . .
H62C H 0.271513 0.283703 0.578908 0.038 Uiso 1 1 calc R U . . .
C63 C 0.28749(6) 0.47264(9) 0.65413(9) 0.0258(3) Uani 1 1 d . . . . .
H63A H 0.269473 0.503695 0.692881 0.039 Uiso 1 1 calc R U . . .
H63B H 0.277639 0.497176 0.601176 0.039 Uiso 1 1 calc R U . . .
H63C H 0.329003 0.473405 0.669834 0.039 Uiso 1 1 calc R U . . .
C1 C 0.500000 0.0631(3) 0.250000 0.0680(10) Uani 1 2 d DS TU P . .
H1 H 0.500000 0.005311 0.250001 0.082 Uiso 1 2 calc R U P . .
C2 C 0.48191(12) 0.1066(2) 0.31131(15) 0.0655(7) Uani 1 1 d D U . . .
H2 H 0.469401 0.077357 0.353785 0.079 Uiso 1 1 calc R U . . .
C3 C 0.48123(10) 0.19065(19) 0.31352(14) 0.0575(6) Uani 1 1 d D U . . .
H3 H 0.468530 0.218833 0.356454 0.069 Uiso 1 1 calc R U . . .
C4 C 0.500000 0.2335(3) 0.250000 0.0746(12) Uani 1 2 d DS TU P . .
H4 H 0.500000 0.291297 0.249999 0.089 Uiso 1 2 calc R U P . .

loop_
_atom_site_aniso_label
_atom_site_aniso_U_11
_atom_site_aniso_U_22
_atom_site_aniso_U_33
_atom_site_aniso_U_23
_atom_site_aniso_U_13
_atom_site_aniso_U_12
Ru1 0.01132(4) 0.00885(4) 0.01083(4) -0.00132(3) 0.00124(3) 0.00070(3)
P1 0.01249(12) 0.01273(12) 0.01144(12) -0.00053(9) 0.00159(10) -0.00057(9)
P2 0.01285(12) 0.01398(12) 0.01383(13) -0.00197(10) -0.00014(10) 0.00275(10)
O1 0.0516(7) 0.0168(4) 0.0177(4) 0.0047(4) 0.0098(4) 0.0012(4)
O2 0.0170(4) 0.0147(4) 0.0142(4) -0.0003(3) 0.0018(3) 0.0033(3)
N11 0.0126(4) 0.0101(4) 0.0129(4) -0.0015(3) 0.0016(3) -0.0004(3)
N12 0.0188(5) 0.0107(4) 0.0129(4) -0.0007(3) 0.0019(3) 0.0016(3)
N21 0.0161(4) 0.0101(4) 0.0132(4) -0.0020(3) 0.0009(3) 0.0013(3)
N22 0.0165(4) 0.0097(4) 0.0129(4) -0.0011(3) 0.0015(3) 0.0011(3)
C11 0.0141(5) 0.0134(5) 0.0152(5) 0.0003(4) 0.0024(4) -0.0024(4)
C12 0.0107(4) 0.0119(4) 0.0157(5) -0.0006(4) 0.0019(4) -0.0008(3)
C13 0.0191(5) 0.0125(5) 0.0206(5) -0.0021(4) 0.0056(4) -0.0043(4)
C14 0.0214(5) 0.0136(5) 0.0225(6) -0.0057(4) 0.0056(4) -0.0053(4)
C15 0.0144(5) 0.0136(5) 0.0167(5) -0.0039(4) 0.0023(4) -0.0014(4)
C16 0.0167(5) 0.0180(5) 0.0170(5) -0.0065(4) 0.0010(4) -0.0002(4)
C17 0.0204(5) 0.0200(5) 0.0124(5) -0.0024(4) 0.0006(4) 0.0033(4)
C18 0.0232(6) 0.0157(5) 0.0127(5) 0.0015(4) 0.0017(4) 0.0051(4)
C19 0.0109(4) 0.0118(4) 0.0132(5) -0.0010(4) 0.0007(4) 0.0015(3)
C21 0.0159(5) 0.0167(5) 0.0182(5) -0.0034(4) 0.0018(4) 0.0039(4)
C22 0.0176(5) 0.0134(5) 0.0149(5) -0.0018(4) 0.0005(4) 0.0035(4)
C23 0.0224(6) 0.0146(5) 0.0213(6) -0.0054(4) 0.0020(4) 0.0062(4)
C24 0.0247(6) 0.0134(5) 0.0261(6) -0.0083(4) 0.0020(5) 0.0033(4)
C25 0.0208(5) 0.0114(5) 0.0205(5) -0.0063(4) 0.0011(4) 0.0005(4)
C26 0.0230(6) 0.0157(5) 0.0316(7) -0.0122(5) 0.0027(5) -0.0034(4)
C27 0.0198(5) 0.0170(5) 0.0265(6) -0.0083(5) 0.0017(5) -0.0034(4)
C28 0.0180(5) 0.0115(4) 0.0114(4) 0.0000(4) 0.0012(4) 0.0008(4)
C29 0.0167(5) 0.0095(4) 0.0120(4) -0.0014(3) 0.0008(4) 0.0006(4)
C31 0.0143(5) 0.0181(5) 0.0191(5) 0.0026(4) -0.0011(4) -0.0017(4)
C32 0.0141(5) 0.0224(6) 0.0308(7) -0.0037(5) 0.0032(5) 0.0001(4)
C33 0.0206(6) 0.0327(7) 0.0327(7) 0.0154(6) -0.0032(5) 0.0002(5)
C41 0.0222(5) 0.0194(5) 0.0147(5) -0.0001(4) 0.0054(4) 0.0022(4)
C42 0.0403(8) 0.0258(6) 0.0166(6) -0.0055(5) 0.0058(5) -0.0024(6)
C43 0.0300(7) 0.0268(6) 0.0234(6) 0.0032(5) 0.0134(5) -0.0005(5)
C51 0.0140(5) 0.0184(5) 0.0209(6) -0.0015(4) 0.0001(4) 0.0004(4)
C52 0.0171(6) 0.0262(6) 0.0339(7) -0.0121(6) -0.0004(5) -0.0013(5)
C53 0.0167(5) 0.0260(6) 0.0236(6) -0.0021(5) 0.0037(5) 0.0023(5)
C61 0.0173(5) 0.0227(6) 0.0173(5) 0.0016(4) 0.0001(4) 0.0072(4)
C62 0.0240(6) 0.0341(7) 0.0161(5) -0.0007(5) -0.0009(5) 0.0101(5)
C63 0.0283(7) 0.0215(6) 0.0282(7) 0.0064(5) 0.0065(5) 0.0078(5)
C1 0.067(2) 0.085(3) 0.057(2) 0.000 0.0252(18) 0.000
C2 0.0608(15) 0.094(2) 0.0445(12) -0.0091(13) 0.0177(11) 0.0002(14)
C3 0.0396(11) 0.097(2) 0.0380(10) -0.0005(12) 0.0138(8) -0.0036(12)
C4 0.052(2) 0.108(3) 0.063(2) 0.000 0.0050(18) 0.000

loop_
_atom_type_symbol
_atom_type_description
_atom_type_scat_dispersion_real
_atom_type_scat_dispersion_imag
_atom_type_scat_source
C C 0.0033 0.0016 'International Tables Vol C Tables 4.2.6.8 and 6.1.1.4'
H H 0.0000 0.0000 'International Tables Vol C Tables 4.2.6.8 and 6.1.1.4'
N N 0.0061 0.0033 'International Tables Vol C Tables 4.2.6.8 and 6.1.1.4'
O O 0.0106 0.0060 'International Tables Vol C Tables 4.2.6.8 and 6.1.1.4'
P P 0.1023 0.0942 'International Tables Vol C Tables 4.2.6.8 and 6.1.1.4'
Ru Ru -1.2594 0.8363 'International Tables Vol C Tables 4.2.6.8 and 6.1.1.4'

loop_
_geom_angle_atom_site_label_1
_geom_angle_atom_site_label_2
_geom_angle_atom_site_label_3
_geom_angle
_geom_angle_site_symmetry_1
_geom_angle_site_symmetry_3
_geom_angle_publ_flag
N21 Ru1 N11 175.92(4) . . ?
N21 Ru1 O2 87.27(4) . 2_656 ?
N11 Ru1 O2 96.72(3) . 2_656 ?
N21 Ru1 P2 83.05(3) . . ?
N11 Ru1 P2 95.34(3) . . ?
O2 Ru1 P2 100.16(2) 2_656 . ?
N21 Ru1 P1 95.07(3) . . ?
N11 Ru1 P1 81.30(3) . . ?
O2 Ru1 P1 165.18(3) 2_656 . ?
P2 Ru1 P1 94.652(12) . . ?
C11 P1 C41 108.34(6) . . ?
C11 P1 C31 105.49(6) . . ?
C41 P1 C31 106.66(6) . . ?
C11 P1 Ru1 103.78(4) . . ?
C41 P1 Ru1 124.02(4) . . ?
C31 P1 Ru1 107.23(4) . . ?
C21 P2 C51 104.26(6) . . ?
C21 P2 C61 102.44(6) . . ?
C51 P2 C61 103.86(6) . . ?
C21 P2 Ru1 102.61(4) . . ?
C51 P2 Ru1 123.18(4) . . ?
C61 P2 Ru1 117.73(4) . . ?
C28 O2 Ru1 139.96(8) . 2_656 ?
C19 N11 C12 116.91(9) . . ?
C19 N11 Ru1 126.88(8) . . ?
C12 N11 Ru1 116.09(7) . . ?
C19 N12 C18 126.26(10) . . ?
C19 N12 H12 117.4(14) . . ?
C18 N12 H12 116.3(14) . . ?
C22 N21 C29 119.26(10) . . ?
C22 N21 Ru1 122.50(8) . . ?
C29 N21 Ru1 118.22(7) . . ?
C28 N22 C29 117.60(10) . . ?
C12 C11 P1 115.28(9) . . ?
C12 C11 H11 116.7(12) . . ?
P1 C11 H11 126.4(12) . . ?
C11 C12 N11 120.57(10) . . ?
C11 C12 C13 119.43(10) . . ?
N11 C12 C13 120.00(10) . . ?
C14 C13 C12 121.20(11) . . ?
C14 C13 H13 119.4 . . ?
C12 C13 H13 119.4 . . ?
C13 C14 C15 119.60(11) . . ?
C13 C14 H14 120.2 . . ?
C15 C14 H14 120.2 . . ?
C19 C15 C16 118.38(11) . . ?
C19 C15 C14 117.49(11) . . ?
C16 C15 C14 124.07(11) . . ?
C17 C16 C15 122.49(11) . . ?
C17 C16 H16 118.8 . . ?
C15 C16 H16 118.8 . . ?
C16 C17 C18 119.88(11) . . ?
C16 C17 H17 120.1 . . ?
C18 C17 H17 120.1 . . ?
O1 C18 N12 119.22(11) . . ?
O1 C18 C17 125.34(12) . . ?
N12 C18 C17 115.44(11) . . ?
N11 C19 N12 117.72(10) . . ?
N11 C19 C15 124.76(10) . . ?
N12 C19 C15 117.52(10) . . ?
C22 C21 P2 109.48(8) . . ?
C22 C21 H21A 109.8 . . ?
P2 C21 H21A 109.8 . . ?
C22 C21 H21B 109.8 . . ?
P2 C21 H21B 109.8 . . ?
H21A C21 H21B 108.2 . . ?
N21 C22 C23 122.26(11) . . ?
N21 C22 C21 116.70(10) . . ?
C23 C22 C21 121.01(11) . . ?
C24 C23 C22 119.65(11) . . ?
C24 C23 H23 120.2 . . ?
C22 C23 H23 120.2 . . ?
C23 C24 C25 118.95(11) . . ?
C23 C24 H24 120.5 . . ?
C25 C24 H24 120.5 . . ?
C24 C25 C29 119.51(11) . . ?
C24 C25 C26 124.18(11) . . ?
C29 C25 C26 116.29(11) . . ?
C27 C26 C25 119.36(11) . . ?
C27 C26 H26 120.3 . . ?
C25 C26 H26 120.3 . . ?
C26 C27 C28 120.57(12) . . ?
C26 C27 H27 119.7 . . ?
C28 C27 H27 119.7 . . ?
O2 C28 N22 121.36(10) . . ?
O2 C28 C27 117.59(11) . . ?
N22 C28 C27 121.02(11) . . ?
N22 C29 N21 114.65(10) . . ?
N22 C29 C25 125.10(11) . . ?
N21 C29 C25 120.25(10) . . ?
C33 C31 C32 109.99(12) . . ?
C33 C31 P1 114.25(9) . . ?
C32 C31 P1 106.76(9) . . ?
C33 C31 H31 108.6 . . ?
C32 C31 H31 108.6 . . ?
P1 C31 H31 108.6 . . ?
C31 C32 H32A 109.5 . . ?
C31 C32 H32B 109.5 . . ?
H32A C32 H32B 109.5 . . ?
C31 C32 H32C 109.5 . . ?
H32A C32 H32C 109.5 . . ?
H32B C32 H32C 109.5 . . ?
C31 C33 H33A 109.5 . . ?
C31 C33 H33B 109.5 . . ?
H33A C33 H33B 109.5 . . ?
C31 C33 H33C 109.5 . . ?
H33A C33 H33C 109.5 . . ?
H33B C33 H33C 109.5 . . ?
C43 C41 C42 111.72(11) . . ?
C43 C41 P1 114.75(9) . . ?
C42 C41 P1 112.16(10) . . ?
C43 C41 H41 105.8 . . ?
C42 C41 H41 105.8 . . ?
P1 C41 H41 105.8 . . ?
C41 C42 H42A 109.5 . . ?
C41 C42 H42B 109.5 . . ?
H42A C42 H42B 109.5 . . ?
C41 C42 H42C 109.5 . . ?
H42A C42 H42C 109.5 . . ?
H42B C42 H42C 109.5 . . ?
C41 C43 H43A 109.5 . . ?
C41 C43 H43B 109.5 . . ?
H43A C43 H43B 109.5 . . ?
C41 C43 H43C 109.5 . . ?
H43A C43 H43C 109.5 . . ?
H43B C43 H43C 109.5 . . ?
C52 C51 C53 109.33(10) . . ?
C52 C51 P2 113.19(10) . . ?
C53 C51 P2 114.07(9) . . ?
C52 C51 H51 106.6 . . ?
C53 C51 H51 106.6 . . ?
P2 C51 H51 106.6 . . ?
C51 C52 H52A 109.5 . . ?
C51 C52 H52B 109.5 . . ?
H52A C52 H52B 109.5 . . ?
C51 C52 H52C 109.5 . . ?
H52A C52 H52C 109.5 . . ?
H52B C52 H52C 109.5 . . ?
C51 C53 H53A 109.5 . . ?
C51 C53 H53B 109.5 . . ?
H53A C53 H53B 109.5 . . ?
C51 C53 H53C 109.5 . . ?
H53A C53 H53C 109.5 . . ?
H53B C53 H53C 109.5 . . ?
C62 C61 C63 109.81(12) . . ?
C62 C61 P2 113.27(9) . . ?
C63 C61 P2 112.26(9) . . ?
C62 C61 H61 107.0 . . ?
C63 C61 H61 107.0 . . ?
P2 C61 H61 107.0 . . ?
C61 C62 H62A 109.5 . . ?
C61 C62 H62B 109.5 . . ?
H62A C62 H62B 109.5 . . ?
C61 C62 H62C 109.5 . . ?
H62A C62 H62C 109.5 . . ?
H62B C62 H62C 109.5 . . ?
C61 C63 H63A 109.5 . . ?
C61 C63 H63B 109.5 . . ?
H63A C63 H63B 109.5 . . ?
C61 C63 H63C 109.5 . . ?
H63A C63 H63C 109.5 . . ?
H63B C63 H63C 109.5 . . ?
C2 C1 C2 117.8(4) . 2_655 ?
C2 C1 H1 121.1 . . ?
C2 C1 H1 121.1 2_655 . ?
C1 C2 C3 122.9(3) . . ?
C1 C2 H2 118.6 . . ?
C3 C2 H2 118.6 . . ?
C2 C3 C4 118.1(3) . . ?
C2 C3 H3 121.0 . . ?
C4 C3 H3 121.0 . . ?
C3 C4 C3 120.3(5) . 2_655 ?
C3 C4 H4 119.9 . . ?
C3 C4 H4 119.9 2_655 . ?

loop_
_geom_bond_atom_site_label_1
_geom_bond_atom_site_label_2
_geom_bond_distance
_geom_bond_site_symmetry_2
_geom_bond_publ_flag
Ru1 N21 2.0646(10) . ?
Ru1 N11 2.1765(9) . ?
Ru1 O2 2.1848(9) 2_656 ?
Ru1 P2 2.1913(3) . ?
Ru1 P1 2.2412(3) . ?
P1 C11 1.7537(12) . ?
P1 C41 1.8590(13) . ?
P1 C31 1.8621(12) . ?
P2 C21 1.8484(12) . ?
P2 C51 1.8526(13) . ?
P2 C61 1.8656(13) . ?
O1 C18 1.2397(16) . ?
O2 C28 1.2931(14) . ?
N11 C19 1.3598(14) . ?
N11 C12 1.4029(14) . ?
N12 C19 1.3621(15) . ?
N12 C18 1.3887(16) . ?
N12 H12 0.81(2) . ?
N21 C22 1.3480(15) . ?
N21 C29 1.3755(15) . ?
N22 C28 1.3406(15) . ?
N22 C29 1.3530(14) . ?
C11 C12 1.3797(16) . ?
C11 H11 0.95(2) . ?
C12 C13 1.4440(16) . ?
C13 C14 1.3522(17) . ?
C13 H13 0.9500 . ?
C14 C15 1.4195(17) . ?
C14 H14 0.9500 . ?
C15 C19 1.4127(15) . ?
C15 C16 1.4143(17) . ?
C16 C17 1.3629(18) . ?
C16 H16 0.9500 . ?
C17 C18 1.4380(17) . ?
C17 H17 0.9500 . ?
C21 C22 1.4997(17) . ?
C21 H21A 0.9900 . ?
C21 H21B 0.9900 . ?
C22 C23 1.4011(16) . ?
C23 C24 1.3758(19) . ?
C23 H23 0.9500 . ?
C24 C25 1.4050(17) . ?
C24 H24 0.9500 . ?
C25 C29 1.4158(15) . ?
C25 C26 1.4212(18) . ?
C26 C27 1.3558(18) . ?
C26 H26 0.9500 . ?
C27 C28 1.4480(16) . ?
C27 H27 0.9500 . ?
C31 C33 1.5308(19) . ?
C31 C32 1.5357(19) . ?
C31 H31 1.0000 . ?
C32 H32A 0.9800 . ?
C32 H32B 0.9800 . ?
C32 H32C 0.9800 . ?
C33 H33A 0.9800 . ?
C33 H33B 0.9800 . ?
C33 H33C 0.9800 . ?
C41 C43 1.5324(19) . ?
C41 C42 1.532(2) . ?
C41 H41 1.0000 . ?
C42 H42A 0.9800 . ?
C42 H42B 0.9800 . ?
C42 H42C 0.9800 . ?
C43 H43A 0.9800 . ?
C43 H43B 0.9800 . ?
C43 H43C 0.9800 . ?
C51 C52 1.5366(19) . ?
C51 C53 1.5399(18) . ?
C51 H51 1.0000 . ?
C52 H52A 0.9800 . ?
C52 H52B 0.9800 . ?
C52 H52C 0.9800 . ?
C53 H53A 0.9800 . ?
C53 H53B 0.9800 . ?
C53 H53C 0.9800 . ?
C61 C62 1.5356(19) . ?
C61 C63 1.539(2) . ?
C61 H61 1.0000 . ?
C62 H62A 0.9800 . ?
C62 H62B 0.9800 . ?
C62 H62C 0.9800 . ?
C63 H63A 0.9800 . ?
C63 H63B 0.9800 . ?
C63 H63C 0.9800 . ?
C1 C2 1.383(3) . ?
C1 C2 1.383(3) 2_655 ?
C1 H1 0.9500 . ?
C2 C3 1.383(4) . ?
C2 H2 0.9500 . ?
C3 C4 1.415(4) . ?
C3 H3 0.9500 . ?
C4 H4 0.9500 . ?

loop_
_geom_hbond_atom_site_label_D
_geom_hbond_atom_site_label_H
_geom_hbond_atom_site_label_A
_geom_hbond_distance_DH
_geom_hbond_distance_HA
_geom_hbond_distance_DA
_geom_hbond_angle_DHA
_geom_hbond_site_symmetry_A
_geom_hbond_publ_flag
N12 H12 O2 0.81(2) 1.88(2) 2.6790(13) 172(2) 2_656 yes

loop_
_geom_torsion_atom_site_label_1
_geom_torsion_atom_site_label_2
_geom_torsion_atom_site_label_3
_geom_torsion_atom_site_label_4
_geom_torsion
_geom_torsion_site_symmetry_1
_geom_torsion_site_symmetry_2
_geom_torsion_site_symmetry_3
_geom_torsion_site_symmetry_4
_geom_torsion_publ_flag
C41 P1 C11 C12 151.01(9) . . . . ?
C31 P1 C11 C12 -95.08(10) . . . . ?
Ru1 P1 C11 C12 17.53(10) . . . . ?
P1 C11 C12 N11 -10.41(14) . . . . ?
P1 C11 C12 C13 168.97(9) . . . . ?
C19 N11 C12 C11 -179.58(10) . . . . ?
Ru1 N11 C12 C11 -3.25(14) . . . . ?
C19 N11 C12 C13 1.04(15) . . . . ?
Ru1 N11 C12 C13 177.38(8) . . . . ?
C11 C12 C13 C14 178.33(12) . . . . ?
N11 C12 C13 C14 -2.29(18) . . . . ?
C12 C13 C14 C15 1.54(19) . . . . ?
C13 C14 C15 C19 0.32(18) . . . . ?
C13 C14 C15 C16 177.49(12) . . . . ?
C19 C15 C16 C17 0.57(18) . . . . ?
C14 C15 C16 C17 -176.58(12) . . . . ?
C15 C16 C17 C18 0.17(19) . . . . ?
C19 N12 C18 O1 -176.66(12) . . . . ?
C19 N12 C18 C17 2.61(18) . . . . ?
C16 C17 C18 O1 177.60(13) . . . . ?
C16 C17 C18 N12 -1.62(18) . . . . ?
C12 N11 C19 N12 -178.30(10) . . . . ?
Ru1 N11 C19 N12 5.82(14) . . . . ?
C12 N11 C19 C15 0.88(16) . . . . ?
Ru1 N11 C19 C15 -175.00(8) . . . . ?
C18 N12 C19 N11 177.31(11) . . . . ?
C18 N12 C19 C15 -1.94(17) . . . . ?
C16 C15 C19 N11 -178.95(11) . . . . ?
C14 C15 C19 N11 -1.61(17) . . . . ?
C16 C15 C19 N12 0.24(16) . . . . ?
C14 C15 C19 N12 177.57(11) . . . . ?
C51 P2 C21 C22 154.16(9) . . . . ?
C61 P2 C21 C22 -97.83(9) . . . . ?
Ru1 P2 C21 C22 24.70(9) . . . . ?
C29 N21 C22 C23 1.87(18) . . . . ?
Ru1 N21 C22 C23 -176.37(9) . . . . ?
C29 N21 C22 C21 -176.17(10) . . . . ?
Ru1 N21 C22 C21 5.60(15) . . . . ?
P2 C21 C22 N21 -20.72(14) . . . . ?
P2 C21 C22 C23 161.22(10) . . . . ?
N21 C22 C23 C24 1.2(2) . . . . ?
C21 C22 C23 C24 179.14(12) . . . . ?
C22 C23 C24 C25 -1.9(2) . . . . ?
C23 C24 C25 C29 -0.4(2) . . . . ?
C23 C24 C25 C26 -178.42(14) . . . . ?
C24 C25 C26 C27 178.11(14) . . . . ?
C29 C25 C26 C27 0.0(2) . . . . ?
C25 C26 C27 C28 -0.4(2) . . . . ?
Ru1 O2 C28 N22 55.64(17) 2_656 . . . ?
Ru1 O2 C28 C27 -126.37(12) 2_656 . . . ?
C29 N22 C28 O2 -179.59(10) . . . . ?
C29 N22 C28 C27 2.50(16) . . . . ?
C26 C27 C28 O2 -178.85(13) . . . . ?
C26 C27 C28 N22 -0.9(2) . . . . ?
C28 N22 C29 N21 177.12(10) . . . . ?
C28 N22 C29 C25 -3.08(17) . . . . ?
C22 N21 C29 N22 175.68(10) . . . . ?
Ru1 N21 C29 N22 -6.01(13) . . . . ?
C22 N21 C29 C25 -4.12(17) . . . . ?
Ru1 N21 C29 C25 174.18(9) . . . . ?
C24 C25 C29 N22 -176.39(12) . . . . ?
C26 C25 C29 N22 1.84(19) . . . . ?
C24 C25 C29 N21 3.40(18) . . . . ?
C26 C25 C29 N21 -178.38(12) . . . . ?
C11 P1 C31 C33 -58.71(12) . . . . ?
C41 P1 C31 C33 56.37(12) . . . . ?
Ru1 P1 C31 C33 -168.87(10) . . . . ?
C11 P1 C31 C32 63.11(10) . . . . ?
C41 P1 C31 C32 178.18(9) . . . . ?
Ru1 P1 C31 C32 -47.05(9) . . . . ?
C11 P1 C41 C43 30.90(12) . . . . ?
C31 P1 C41 C43 -82.24(11) . . . . ?
Ru1 P1 C41 C43 152.67(8) . . . . ?
C11 P1 C41 C42 159.79(10) . . . . ?
C31 P1 C41 C42 46.66(11) . . . . ?
Ru1 P1 C41 C42 -78.44(10) . . . . ?
C21 P2 C51 C52 166.50(9) . . . . ?
C61 P2 C51 C52 59.54(11) . . . . ?
Ru1 P2 C51 C52 -77.69(10) . . . . ?
C21 P2 C51 C53 40.65(11) . . . . ?
C61 P2 C51 C53 -66.31(10) . . . . ?
Ru1 P2 C51 C53 156.46(8) . . . . ?
C21 P2 C61 C62 162.93(10) . . . . ?
C51 P2 C61 C62 -88.76(11) . . . . ?
Ru1 P2 C61 C62 51.30(11) . . . . ?
C21 P2 C61 C63 37.85(10) . . . . ?
C51 P2 C61 C63 146.17(9) . . . . ?
Ru1 P2 C61 C63 -73.78(10) . . . . ?
C2 C1 C2 C3 0.03(19) 2_655 . . . ?
C1 C2 C3 C4 -0.1(4) . . . . ?
C2 C3 C4 C3 0.03(18) . . . 2_655 ?
